data_7700748
loop_
_publ_author_name
'Leverett, Anthony R.'
'Diachenko, Vera'
'Cole, Marcus L.'
'McKay, Alasdair I.'

_publ_section_title
;
 Kinetic stabilization of low-oxidation state and terminal hydrido main
 group metal complexes by a sterically demanding
 N,N'-bis(2,6-terphenyl)triazenide.
;
_journal_issue 35
_journal_name_full 'Dalton transactions (Cambridge, England : 2003)'
_journal_page_first 13197
_journal_page_last 13204
_journal_paper_doi 10.1039/c9dt02562f
_journal_volume 48
_journal_year 2019
_chemical_formula_moiety 'C48 H50 Cl N3 Sn, C2 H5 O0.5'
_chemical_formula_sum 'C50 H55 Cl N3 O0.5 Sn'
_chemical_formula_weight 860.11
_chemical_name_common '[SnCl(N3Dmp2)]'
_chemical_properties_physical Air-sensitive,Moisture-sensitive,Oxygen-sensitive
_space_group_crystal_system triclinic
_space_group_IT_number 2
_space_group_name_Hall '-P 1'
_space_group_name_H-M_alt 'P -1'
_symmetry_space_group_name_Hall '-P 1'
_symmetry_space_group_name_H-M 'P -1'
_atom_sites_solution_hydrogens geom
_atom_sites_solution_primary dual
_audit_creation_date 2019-02-02
_audit_creation_method
;
Olex2 1.2
(compiled 2018.05.29 svn.r3508 for OlexSys, GUI svn.r5506)
;
_audit_update_record
;
2019-02-11 deposited with the CCDC.    2019-08-06 downloaded from the CCDC.
;
_cell_angle_alpha 94.146(8)
_cell_angle_beta 102.449(9)
_cell_angle_gamma 108.763(8)
_cell_formula_units_Z 2
_cell_length_a 10.471(3)
_cell_length_b 11.287(3)
_cell_length_c 20.411(6)
_cell_measurement_reflns_used 9953
_cell_measurement_temperature 150(2)
_cell_measurement_theta_max 25.623
_cell_measurement_theta_min 2.442
_cell_volume 2204.1(11)
_computing_cell_refinement 'SAINT v8.34A (Bruker, 2013)'
_computing_data_reduction 'SAINT v8.34A (Bruker, 2013)'
_computing_molecular_graphics 'Olex2 (Dolomanov et al., 2009)'
_computing_publication_material 'Olex2 (Dolomanov et al., 2009)'
_computing_structure_refinement 'ShelXL (Sheldrick, 2015)'
_computing_structure_solution 'ShelXT (Sheldrick, 2015)'
_diffrn_ambient_temperature 150(2)
_diffrn_detector_area_resol_mean 7.9
_diffrn_detector_type 'CCD area detector'
_diffrn_measured_fraction_theta_full 0.993
_diffrn_measured_fraction_theta_max 0.993
_diffrn_measurement_device 'three-circle diffractometer'
_diffrn_measurement_device_type 'Bruker APEX-II CCD'
_diffrn_measurement_method '\w and \f scans'
_diffrn_radiation_type MoK\a
_diffrn_radiation_wavelength 0.71073
_diffrn_reflns_av_R_equivalents 0.0696
_diffrn_reflns_av_unetI/netI 0.0697
_diffrn_reflns_Laue_measured_fraction_full 0.993
_diffrn_reflns_Laue_measured_fraction_max 0.993
_diffrn_reflns_limit_h_max 12
_diffrn_reflns_limit_h_min -12
_diffrn_reflns_limit_k_max 13
_diffrn_reflns_limit_k_min -10
_diffrn_reflns_limit_l_max 24
_diffrn_reflns_limit_l_min -24
_diffrn_reflns_number 28929
_diffrn_reflns_point_group_measured_fraction_full 0.993
_diffrn_reflns_point_group_measured_fraction_max 0.993
_diffrn_reflns_theta_full 25.753
_diffrn_reflns_theta_max 25.753
_diffrn_reflns_theta_min 1.928
_exptl_absorpt_coefficient_mu 0.678
_exptl_absorpt_correction_T_max 0.7453
_exptl_absorpt_correction_T_min 0.6836
_exptl_absorpt_correction_type multi-scan
_exptl_absorpt_process_details
'SADABS-2014/5 (Bruker,2014/5) was used for absorption correction. wR2(int) was 0.0991 before and 0.0816 after correction. The Ratio of minimum to maximum transmission is 0.9172. The \l/2 correction factor is 0.00150.'
_exptl_crystal_colour yellow
_exptl_crystal_colour_primary yellow
_exptl_crystal_density_diffrn 1.296
_exptl_crystal_description rhombohedral
_exptl_crystal_F_000 894
_exptl_crystal_recrystallization_method 'Grown from solw cool of diethyl ether solution to -20C'
_exptl_crystal_size_max 0.15
_exptl_crystal_size_mid 0.09
_exptl_crystal_size_min 0.02
_refine_diff_density_max 0.725
_refine_diff_density_min -0.877
_refine_diff_density_rms 0.085
_refine_ls_extinction_method none
_refine_ls_goodness_of_fit_ref 1.043
_refine_ls_hydrogen_treatment constr
_refine_ls_matrix_type full
_refine_ls_number_parameters 524
_refine_ls_number_reflns 8392
_refine_ls_number_restraints 47
_refine_ls_restrained_S_all 1.042
_refine_ls_R_factor_all 0.0683
_refine_ls_R_factor_gt 0.0451
_refine_ls_shift/su_max 0.002
_refine_ls_shift/su_mean 0.000
_refine_ls_structure_factor_coef Fsqd
_refine_ls_weighting_details 'w=1/[\s^2^(Fo^2^)+(0.0387P)^2^+2.6188P] where P=(Fo^2^+2Fc^2^)/3'
_refine_ls_weighting_scheme calc
_refine_ls_wR_factor_gt 0.1030
_refine_ls_wR_factor_ref 0.1153
_reflns_Friedel_coverage 0.000
_reflns_number_gt 6613
_reflns_number_total 8392
_reflns_threshold_expression 'I > 2\s(I)'
_cod_data_source_file c9dt02562f2.cif
_cod_data_source_block 2
_cod_depositor_comments 'Adding full bibliography for 7700747--7700761.cif.'
_cod_original_formula_sum 'C50 H55 Cl N3 O0.50 Sn'
_cod_database_code 7700748
_shelx_shelxl_version_number 2018/3
_shelx_space_group_comment
;
The symmetry employed for this shelxl refinement is uniquely defined
by the following loop, which should always be used as a source of
symmetry information in preference to the above space-group names.
They are only intended as comments.
;
_shelx_estimated_absorpt_t_max 0.987
_shelx_estimated_absorpt_t_min 0.905
_olex2_refinement_description
;
1. Fixed Uiso
 At 1.2 times of:
  All C(H) groups, All C(H,H) groups
 At 1.5 times of:
  All C(H,H,H) groups, All C(H,H,H,H,H,H) groups
2. Restrained distances
 C49-C50 \\sim C50-C49B
 with sigma of 0.01
 C49-O1 \\sim O1-C49B
 with sigma of 0.01
3. Uiso/Uaniso restraints and constraints
C49 \\sim C49B \\sim C50 \\sim O1: within 1.7A with sigma of 0.03 and sigma for
terminal atoms of 0.06
4. Rigid body (RIGU) restrains
 O1, C49B, C49, C50
 with sigma for 1-2 distances of 0.004 and sigma for 1-3 distances of 0.004
5. Others
 Fixed Sof: H50A(0.5) H50B(0.5) H50C(0.5) H50D(0.5) H50E(0.5) H50F(0.5)
 C49(0.5) H49A(0.5) H49B(0.5) C49B(0.5) H49C(0.5) H49D(0.5)
6.a Secondary CH2 refined with riding coordinates:
 C49(H49A,H49B), C49B(H49C,H49D)
6.b Aromatic/amide H refined with riding coordinates:
 C29(H29), C27(H27), C4(H4), C3(H3), C28(H28), C5(H5), C18(H18), C33(H33),
 C35(H35), C44(H44), C20(H20), C42(H42), C9(H9), C11(H11)
6.c Idealised Me refined as rotating group:
 C22(H22A,H22B,H22C), C48(H48A,H48B,H48C), C24(H24A,H24B,H24C), C46(H46A,H46B,
 H46C), C39(H39A,H39B,H39C), C37(H37A,H37B,H37C), C38(H38A,H38B,H38C), C15(H15A,
 H15B,H15C), C23(H23A,H23B,H23C), C14(H14A,H14B,H14C), C13(H13A,H13B,H13C),
 C47(H47A,H47B,H47C), C50(H50A,H50B,H50C), C50(H50D,H50E,H50F)
;
_olex2_submission_special_instructions 'No special instructions were received'

loop_
_space_group_symop_operation_xyz
'x, y, z'
'-x, -y, -z'

loop_
_atom_site_label
_atom_site_type_symbol
_atom_site_fract_x
_atom_site_fract_y
_atom_site_fract_z
_atom_site_U_iso_or_equiv
_atom_site_adp_type
_atom_site_occupancy
_atom_site_site_symmetry_order
_atom_site_calc_flag
_atom_site_refinement_flags_posn
_atom_site_refinement_flags_adp
_atom_site_refinement_flags_occupancy
_atom_site_disorder_assembly
_atom_site_disorder_group
Sn1 Sn 0.65195(3) 0.90339(3) 0.36932(2) 0.03295(10) Uani 1 1 d . . . . .
Cl1 Cl 0.83643(10) 1.04150(10) 0.32823(6) 0.0500(3) Uani 1 1 d . . . . .
N2 N 0.4834(3) 0.7702(2) 0.24191(14) 0.0200(6) Uani 1 1 d . . . . .
N1 N 0.4657(3) 0.8630(2) 0.27696(14) 0.0213(6) Uani 1 1 d . . . . .
N3 N 0.5993(3) 0.7599(3) 0.27533(14) 0.0218(6) Uani 1 1 d . . . . .
C6 C 0.2090(3) 0.7975(3) 0.22684(17) 0.0215(7) Uani 1 1 d . . . . .
C29 C 0.8302(3) 0.5767(3) 0.27798(19) 0.0272(8) Uani 1 1 d . . . . .
H29 H 0.894263 0.555419 0.311381 0.033 Uiso 1 1 calc R . . . .
C1 C 0.3402(3) 0.8886(3) 0.25836(16) 0.0193(7) Uani 1 1 d . . . . .
C30 C 0.7533(3) 0.6452(3) 0.29843(18) 0.0235(7) Uani 1 1 d . . . . .
C25 C 0.6622(3) 0.6809(3) 0.24856(18) 0.0212(7) Uani 1 1 d . . . . .
C2 C 0.3528(3) 1.0136(3) 0.27955(17) 0.0220(7) Uani 1 1 d . . . . .
C27 C 0.7245(4) 0.5723(3) 0.1624(2) 0.0316(9) Uani 1 1 d . . . . .
H27 H 0.714403 0.545632 0.115793 0.038 Uiso 1 1 calc R . . . .
C26 C 0.6466(3) 0.6438(3) 0.17961(18) 0.0243(8) Uani 1 1 d . . . . .
C40 C 0.7630(3) 0.6755(3) 0.37178(18) 0.0233(7) Uani 1 1 d . . . . .
C21 C 0.1900(3) 0.5876(3) 0.26527(19) 0.0259(8) Uani 1 1 d . . . . .
C16 C 0.1787(3) 0.6576(3) 0.21197(18) 0.0224(7) Uani 1 1 d . . . . .
C4 C 0.1075(3) 0.9631(3) 0.23058(19) 0.0291(8) Uani 1 1 d . . . . .
H4 H 0.028622 0.988910 0.219251 0.035 Uiso 1 1 calc R . . . .
C31 C 0.5544(3) 0.6761(3) 0.12208(18) 0.0262(8) Uani 1 1 d . . . . .
C17 C 0.1243(3) 0.5950(3) 0.14497(19) 0.0271(8) Uani 1 1 d . . . . .
C45 C 0.8835(3) 0.7647(3) 0.41643(19) 0.0268(8) Uani 1 1 d . . . . .
C3 C 0.2361(3) 1.0497(3) 0.26437(18) 0.0278(8) Uani 1 1 d . . . . .
H3 H 0.245067 1.135096 0.277434 0.033 Uiso 1 1 calc R . . . .
C28 C 0.8159(4) 0.5390(3) 0.2108(2) 0.0332(9) Uani 1 1 d . . . . .
H28 H 0.868032 0.490572 0.197569 0.040 Uiso 1 1 calc R . . . .
C32 C 0.5909(4) 0.7975(4) 0.10521(19) 0.0310(8) Uani 1 1 d . . . . .
C5 C 0.0946(3) 0.8383(3) 0.21334(18) 0.0265(8) Uani 1 1 d . . . . .
H5 H 0.005112 0.778268 0.191635 0.032 Uiso 1 1 calc R . . . .
C36 C 0.4367(4) 0.5779(3) 0.08153(19) 0.0308(8) Uani 1 1 d . . . . .
C22 C 0.1061(4) 0.6653(4) 0.0860(2) 0.0390(10) Uani 1 1 d . . . . .
H22A H 0.024576 0.691076 0.083670 0.059 Uiso 1 1 calc GR . . . .
H22B H 0.092532 0.610186 0.043835 0.059 Uiso 1 1 calc GR . . . .
H22C H 0.189438 0.740616 0.091924 0.059 Uiso 1 1 calc GR . . . .
C7 C 0.4853(3) 1.1075(3) 0.32428(18) 0.0255(8) Uani 1 1 d . . . . .
C18 C 0.0826(4) 0.4622(3) 0.1327(2) 0.0340(9) Uani 1 1 d . . . . .
H18 H 0.046912 0.419926 0.087152 0.041 Uiso 1 1 calc R . . . .
C33 C 0.5094(4) 0.8215(4) 0.0482(2) 0.0373(9) Uani 1 1 d . . . . .
H33 H 0.533471 0.904764 0.037016 0.045 Uiso 1 1 calc R . . . .
C34 C 0.3930(4) 0.7258(4) 0.00704(19) 0.0381(10) Uani 1 1 d . . . . .
C48 C 1.0090(4) 0.8364(4) 0.3924(2) 0.0354(9) Uani 1 1 d . . . . .
H48A H 1.082441 0.800247 0.405706 0.053 Uiso 1 1 calc GR . . . .
H48B H 1.043337 0.925629 0.412965 0.053 Uiso 1 1 calc GR . . . .
H48C H 0.982699 0.830020 0.342828 0.053 Uiso 1 1 calc GR . . . .
C41 C 0.6516(3) 0.6085(3) 0.3980(2) 0.0301(9) Uani 1 1 d . . . . .
C24 C 0.2438(4) 0.6498(4) 0.3380(2) 0.0352(9) Uani 1 1 d . . . . .
H24A H 0.345916 0.683091 0.349730 0.053 Uiso 1 1 calc GR . . . .
H24B H 0.211869 0.587593 0.367328 0.053 Uiso 1 1 calc GR . . . .
H24C H 0.208733 0.719425 0.344345 0.053 Uiso 1 1 calc GR . . . .
C12 C 0.5015(4) 1.1189(4) 0.3950(2) 0.0337(9) Uani 1 1 d . . . . .
C35 C 0.3593(4) 0.6064(4) 0.0245(2) 0.0389(10) Uani 1 1 d . . . . .
H35 H 0.280067 0.540723 -0.003517 0.047 Uiso 1 1 calc R . . . .
C44 C 0.8895(4) 0.7840(4) 0.48457(19) 0.0321(9) Uani 1 1 d . . . . .
H44 H 0.970864 0.844316 0.514370 0.039 Uiso 1 1 calc R . . . .
C20 C 0.1461(4) 0.4556(4) 0.2500(2) 0.0374(10) Uani 1 1 d . . . . .
H20 H 0.153916 0.408164 0.286289 0.045 Uiso 1 1 calc R . . . .
C42 C 0.6632(4) 0.6320(4) 0.4669(2) 0.0392(10) Uani 1 1 d . . . . .
H42 H 0.587496 0.587007 0.484329 0.047 Uiso 1 1 calc R . . . .
C43 C 0.7808(4) 0.7184(4) 0.5111(2) 0.0374(9) Uani 1 1 d . . . . .
C19 C 0.0920(4) 0.3916(4) 0.1846(2) 0.0406(10) Uani 1 1 d . . . . .
C8 C 0.5878(4) 1.1852(3) 0.2976(2) 0.0344(9) Uani 1 1 d . . . . .
C46 C 0.5232(4) 0.5068(4) 0.3527(2) 0.0422(10) Uani 1 1 d . . . . .
H46A H 0.484796 0.541771 0.313730 0.063 Uiso 1 1 calc GR . . . .
H46B H 0.453184 0.477186 0.378492 0.063 Uiso 1 1 calc GR . . . .
H46C H 0.548644 0.435660 0.336619 0.063 Uiso 1 1 calc GR . . . .
C10 C 0.7229(4) 1.2888(4) 0.4115(3) 0.0478(12) Uani 1 1 d . . . . .
C39 C 0.3933(4) 0.4456(4) 0.0976(2) 0.0474(11) Uani 1 1 d . . . . .
H39A H 0.460970 0.406465 0.089951 0.071 Uiso 1 1 calc GR . . . .
H39B H 0.301021 0.396040 0.068205 0.071 Uiso 1 1 calc GR . . . .
H39C H 0.389472 0.447616 0.145223 0.071 Uiso 1 1 calc GR . . . .
C9 C 0.7051(4) 1.2748(4) 0.3422(3) 0.0472(12) Uani 1 1 d . . . . .
H9 H 0.775265 1.328080 0.324046 0.057 Uiso 1 1 calc R . . . .
C11 C 0.6211(4) 1.2110(4) 0.4370(2) 0.0431(11) Uani 1 1 d . . . . .
H11 H 0.632261 1.219989 0.484751 0.052 Uiso 1 1 calc R . . . .
C37 C 0.7203(4) 0.9031(4) 0.1462(2) 0.0450(11) Uani 1 1 d . . . . .
H37A H 0.713410 0.917489 0.193015 0.068 Uiso 1 1 calc GR . . . .
H37B H 0.728874 0.980741 0.126138 0.068 Uiso 1 1 calc GR . . . .
H37C H 0.802505 0.879553 0.145935 0.068 Uiso 1 1 calc GR . . . .
C38 C 0.3063(5) 0.7534(5) -0.0549(2) 0.0591(13) Uani 1 1 d . . . . .
H38A H 0.240042 0.788904 -0.041535 0.089 Uiso 1 1 calc GR . . . .
H38B H 0.255066 0.674843 -0.086920 0.089 Uiso 1 1 calc GR . . . .
H38C H 0.367237 0.814439 -0.076553 0.089 Uiso 1 1 calc GR . . . .
C15 C 0.3921(4) 1.0354(4) 0.4246(2) 0.0459(11) Uani 1 1 d . . . . .
H15A H 0.300040 1.034373 0.400409 0.069 Uiso 1 1 calc GR . . . .
H15B H 0.410377 1.068058 0.472765 0.069 Uiso 1 1 calc GR . . . .
H15C H 0.394483 0.949112 0.419972 0.069 Uiso 1 1 calc GR . . . .
C23 C 0.0442(5) 0.2488(4) 0.1700(3) 0.0631(15) Uani 1 1 d . . . . .
H23A H -0.016222 0.219309 0.123802 0.095 Uiso 1 1 calc GR . . . .
H23B H -0.007783 0.212267 0.202576 0.095 Uiso 1 1 calc GR . . . .
H23C H 0.125471 0.222101 0.173971 0.095 Uiso 1 1 calc GR . . . .
C14 C 0.8518(5) 1.3877(4) 0.4575(3) 0.0721(17) Uani 1 1 d . . . . .
H14A H 0.933143 1.390798 0.440326 0.108 Uiso 1 1 calc GR . . . .
H14B H 0.865462 1.365727 0.503473 0.108 Uiso 1 1 calc GR . . . .
H14C H 0.840473 1.470582 0.458590 0.108 Uiso 1 1 calc GR . . . .
C13 C 0.5736(5) 1.1740(5) 0.2227(2) 0.0580(13) Uani 1 1 d . . . . .
H13A H 0.544223 1.084597 0.203345 0.087 Uiso 1 1 calc GR . . . .
H13B H 0.663549 1.220436 0.214066 0.087 Uiso 1 1 calc GR . . . .
H13C H 0.503771 1.209734 0.201746 0.087 Uiso 1 1 calc GR . . . .
C47 C 0.7931(5) 0.7372(5) 0.5867(2) 0.0593(13) Uani 1 1 d . . . . .
H47A H 0.827540 0.674082 0.607392 0.089 Uiso 1 1 calc GR . . . .
H47B H 0.701384 0.727407 0.594478 0.089 Uiso 1 1 calc GR . . . .
H47C H 0.858338 0.822366 0.607017 0.089 Uiso 1 1 calc GR . . . .
O1 O 0.000000 0.000000 0.000000 0.196(7) Uani 1 2 d DS TU P . .
C50 C 0.2309(12) 0.0564(12) 0.0563(6) 0.203(7) Uani 1 1 d D U . . .
H50A H 0.255229 -0.009903 0.033661 0.305 Uiso 0.5 1 calc GR . . A 1
H50B H 0.204161 0.030082 0.097552 0.305 Uiso 0.5 1 calc GR . . A 1
H50C H 0.311591 0.135167 0.068335 0.305 Uiso 0.5 1 calc GR . . A 1
H50D H 0.291328 0.007891 0.050275 0.305 Uiso 0.5 1 calc GR . . B 2
H50E H 0.254820 0.093962 0.104067 0.305 Uiso 0.5 1 calc GR . . B 2
H50F H 0.244277 0.123674 0.027990 0.305 Uiso 0.5 1 calc GR . . B 2
C49 C 0.1256(19) 0.075(2) 0.0149(15) 0.220(10) Uani 0.5 1 d D U . C 1
H49A H 0.124434 0.157928 0.033472 0.265 Uiso 0.5 1 calc R . . C 1
H49B H 0.151395 0.085607 -0.028731 0.265 Uiso 0.5 1 calc R . . C 1
C49B C 0.099(2) -0.020(3) 0.0380(19) 0.225(11) Uani 0.5 1 d D U . C 2
H49C H 0.099544 -0.101818 0.017283 0.270 Uiso 0.5 1 calc R . . C 2
H49D H 0.070992 -0.035647 0.080932 0.270 Uiso 0.5 1 calc R . . C 2

loop_
_atom_site_aniso_label
_atom_site_aniso_U_11
_atom_site_aniso_U_22
_atom_site_aniso_U_33
_atom_site_aniso_U_23
_atom_site_aniso_U_13
_atom_site_aniso_U_12
Sn1 0.02555(14) 0.03980(17) 0.03039(16) -0.00543(11) -0.00175(10) 0.01521(11)
Cl1 0.0334(5) 0.0417(6) 0.0636(8) 0.0014(5) 0.0030(5) 0.0053(4)
N2 0.0174(13) 0.0211(15) 0.0222(15) 0.0038(12) 0.0067(11) 0.0065(11)
N1 0.0163(13) 0.0207(15) 0.0255(16) -0.0012(12) 0.0017(11) 0.0079(11)
N3 0.0175(13) 0.0258(15) 0.0217(15) 0.0015(12) 0.0015(11) 0.0097(12)
C6 0.0201(16) 0.0217(17) 0.0217(18) 0.0033(14) 0.0033(14) 0.0072(14)
C29 0.0192(16) 0.0260(19) 0.039(2) 0.0085(16) 0.0083(15) 0.0100(14)
C1 0.0182(15) 0.0223(18) 0.0181(17) 0.0044(14) 0.0036(13) 0.0081(13)
C30 0.0157(15) 0.0226(18) 0.031(2) 0.0046(15) 0.0056(14) 0.0058(14)
C25 0.0153(15) 0.0177(17) 0.032(2) 0.0032(14) 0.0086(14) 0.0058(13)
C2 0.0204(16) 0.0216(18) 0.0228(19) 0.0038(14) 0.0028(14) 0.0072(14)
C27 0.0284(19) 0.030(2) 0.036(2) -0.0043(17) 0.0137(17) 0.0088(16)
C26 0.0209(16) 0.0197(18) 0.031(2) 0.0002(15) 0.0070(15) 0.0049(14)
C40 0.0218(17) 0.0245(18) 0.029(2) 0.0099(15) 0.0075(14) 0.0141(14)
C21 0.0180(16) 0.0269(19) 0.035(2) 0.0091(16) 0.0064(15) 0.0102(14)
C16 0.0121(15) 0.0225(18) 0.032(2) 0.0048(15) 0.0053(14) 0.0059(13)
C4 0.0198(17) 0.029(2) 0.041(2) 0.0072(17) 0.0025(15) 0.0140(15)
C31 0.0223(17) 0.032(2) 0.0241(19) -0.0004(15) 0.0077(15) 0.0094(15)
C17 0.0170(16) 0.028(2) 0.035(2) 0.0013(16) 0.0051(15) 0.0079(14)
C45 0.0207(17) 0.031(2) 0.032(2) 0.0082(16) 0.0079(15) 0.0129(15)
C3 0.0274(18) 0.0220(18) 0.034(2) 0.0049(16) 0.0034(16) 0.0112(15)
C28 0.0269(19) 0.027(2) 0.054(3) 0.0037(18) 0.0175(18) 0.0149(16)
C32 0.0269(18) 0.035(2) 0.029(2) 0.0046(17) 0.0061(16) 0.0090(16)
C5 0.0180(16) 0.0265(19) 0.032(2) 0.0069(16) 0.0019(15) 0.0068(14)
C36 0.0253(18) 0.033(2) 0.033(2) -0.0028(17) 0.0096(16) 0.0080(16)
C22 0.043(2) 0.039(2) 0.031(2) 0.0018(18) 0.0049(18) 0.0136(19)
C7 0.0232(17) 0.0196(18) 0.032(2) -0.0002(15) -0.0004(15) 0.0105(14)
C18 0.0223(18) 0.029(2) 0.043(2) -0.0067(18) -0.0009(16) 0.0076(16)
C33 0.036(2) 0.043(2) 0.032(2) 0.0105(18) 0.0092(18) 0.0119(18)
C34 0.032(2) 0.057(3) 0.023(2) 0.0030(19) 0.0034(16) 0.0145(19)
C48 0.0228(18) 0.040(2) 0.040(2) 0.0041(18) 0.0097(17) 0.0055(16)
C41 0.0204(17) 0.031(2) 0.042(2) 0.0161(17) 0.0096(16) 0.0106(15)
C24 0.036(2) 0.038(2) 0.036(2) 0.0131(18) 0.0103(18) 0.0167(18)
C12 0.0307(19) 0.032(2) 0.033(2) -0.0038(17) -0.0046(17) 0.0138(17)
C35 0.0268(19) 0.052(3) 0.029(2) -0.0107(19) 0.0021(16) 0.0080(18)
C44 0.0266(18) 0.037(2) 0.032(2) 0.0077(17) 0.0030(16) 0.0122(16)
C20 0.0283(19) 0.032(2) 0.053(3) 0.0139(19) 0.0036(18) 0.0150(17)
C42 0.036(2) 0.044(2) 0.043(3) 0.023(2) 0.0205(19) 0.0112(19)
C43 0.042(2) 0.043(2) 0.033(2) 0.0175(19) 0.0137(18) 0.0186(19)
C19 0.0268(19) 0.026(2) 0.066(3) 0.002(2) 0.0009(19) 0.0125(16)
C8 0.0284(19) 0.026(2) 0.046(3) 0.0094(18) 0.0039(17) 0.0087(16)
C46 0.026(2) 0.040(2) 0.057(3) 0.012(2) 0.0129(19) 0.0035(17)
C10 0.035(2) 0.027(2) 0.066(3) -0.005(2) -0.017(2) 0.0118(18)
C39 0.033(2) 0.037(2) 0.062(3) -0.004(2) 0.007(2) 0.0048(18)
C9 0.030(2) 0.025(2) 0.076(4) 0.011(2) 0.003(2) 0.0011(17)
C11 0.039(2) 0.041(2) 0.040(3) -0.0031(19) -0.0090(19) 0.016(2)
C37 0.039(2) 0.036(2) 0.048(3) 0.012(2) 0.000(2) 0.0018(18)
C38 0.051(3) 0.080(4) 0.034(3) 0.011(2) -0.004(2) 0.017(3)
C15 0.039(2) 0.064(3) 0.033(2) 0.009(2) 0.0076(19) 0.016(2)
C23 0.063(3) 0.027(2) 0.086(4) 0.001(2) -0.010(3) 0.016(2)
C14 0.047(3) 0.037(3) 0.098(4) -0.007(3) -0.030(3) 0.004(2)
C13 0.056(3) 0.050(3) 0.057(3) 0.019(2) 0.020(2) -0.001(2)
C47 0.068(3) 0.077(4) 0.033(3) 0.016(2) 0.018(2) 0.021(3)
O1 0.197(12) 0.134(8) 0.205(16) -0.020(10) 0.128(12) -0.051(11)
C50 0.191(11) 0.163(9) 0.205(14) -0.051(10) 0.149(11) -0.053(10)
C49 0.225(15) 0.157(15) 0.214(19) -0.035(15) 0.118(15) -0.049(14)
C49B 0.225(16) 0.148(15) 0.23(2) -0.036(15) 0.089(15) -0.039(14)

loop_
_atom_type_symbol
_atom_type_description
_atom_type_scat_dispersion_real
_atom_type_scat_dispersion_imag
_atom_type_scat_source
C C 0.0033 0.0016 'International Tables Vol C Tables 4.2.6.8 and 6.1.1.4'
H H 0.0000 0.0000 'International Tables Vol C Tables 4.2.6.8 and 6.1.1.4'
Cl Cl 0.1484 0.1585 'International Tables Vol C Tables 4.2.6.8 and 6.1.1.4'
N N 0.0061 0.0033 'International Tables Vol C Tables 4.2.6.8 and 6.1.1.4'
O O 0.0106 0.0060 'International Tables Vol C Tables 4.2.6.8 and 6.1.1.4'
Sn Sn -0.6537 1.4246 'International Tables Vol C Tables 4.2.6.8 and 6.1.1.4'

loop_
_geom_angle_atom_site_label_1
_geom_angle_atom_site_label_2
_geom_angle_atom_site_label_3
_geom_angle
_geom_angle_site_symmetry_1
N1 Sn1 Cl1 100.59(8) .
N3 Sn1 Cl1 88.75(8) .
N3 Sn1 N1 54.57(9) .
N3 N2 N1 106.4(3) .
N2 N1 Sn1 98.45(18) .
N2 N1 C1 120.3(3) .
C1 N1 Sn1 139.4(2) .
N2 N3 Sn1 100.35(19) .
N2 N3 C25 122.6(3) .
C25 N3 Sn1 137.0(2) .
C1 C6 C16 125.4(3) .
C5 C6 C1 117.7(3) .
C5 C6 C16 116.7(3) .
C30 C29 H29 119.3 .
C28 C29 H29 119.3 .
C28 C29 C30 121.5(3) .
C6 C1 N1 124.9(3) .
C2 C1 N1 114.4(3) .
C2 C1 C6 120.5(3) .
C29 C30 C25 119.0(3) .
C29 C30 C40 119.9(3) .
C25 C30 C40 121.0(3) .
N3 C25 C30 113.9(3) .
C26 C25 N3 125.7(3) .
C26 C25 C30 120.3(3) .
C1 C2 C7 122.1(3) .
C3 C2 C1 119.5(3) .
C3 C2 C7 118.1(3) .
C26 C27 H27 118.8 .
C28 C27 H27 118.8 .
C28 C27 C26 122.4(4) .
C25 C26 C31 125.4(3) .
C27 C26 C25 117.8(3) .
C27 C26 C31 116.8(3) .
C45 C40 C30 121.9(3) .
C41 C40 C30 118.9(3) .
C41 C40 C45 119.1(3) .
C16 C21 C24 121.8(3) .
C16 C21 C20 118.7(3) .
C20 C21 C24 119.5(3) .
C21 C16 C6 120.0(3) .
C21 C16 C17 119.7(3) .
C17 C16 C6 119.9(3) .
C3 C4 H4 120.4 .
C3 C4 C5 119.3(3) .
C5 C4 H4 120.4 .
C32 C31 C26 120.8(3) .
C32 C31 C36 120.6(3) .
C36 C31 C26 118.3(3) .
C16 C17 C22 121.9(3) .
C16 C17 C18 119.1(3) .
C18 C17 C22 119.0(3) .
C40 C45 C48 122.1(3) .
C44 C45 C40 119.3(3) .
C44 C45 C48 118.6(3) .
C2 C3 H3 119.6 .
C4 C3 C2 120.8(3) .
C4 C3 H3 119.6 .
C29 C28 C27 119.0(3) .
C29 C28 H28 120.5 .
C27 C28 H28 120.5 .
C31 C32 C37 121.5(3) .
C33 C32 C31 119.3(3) .
C33 C32 C37 119.1(3) .
C6 C5 H5 118.9 .
C4 C5 C6 122.1(3) .
C4 C5 H5 118.9 .
C31 C36 C39 122.5(3) .
C35 C36 C31 117.9(4) .
C35 C36 C39 119.5(3) .
C17 C22 H22A 109.5 .
C17 C22 H22B 109.5 .
C17 C22 H22C 109.5 .
H22A C22 H22B 109.5 .
H22A C22 H22C 109.5 .
H22B C22 H22C 109.5 .
C12 C7 C2 118.0(3) .
C8 C7 C2 121.9(3) .
C8 C7 C12 120.1(3) .
C17 C18 H18 119.0 .
C19 C18 C17 122.0(4) .
C19 C18 H18 119.0 .
C32 C33 H33 119.4 .
C32 C33 C34 121.2(4) .
C34 C33 H33 119.4 .
C33 C34 C38 120.5(4) .
C35 C34 C33 118.5(4) .
C35 C34 C38 121.0(4) .
C45 C48 H48A 109.5 .
C45 C48 H48B 109.5 .
C45 C48 H48C 109.5 .
H48A C48 H48B 109.5 .
H48A C48 H48C 109.5 .
H48B C48 H48C 109.5 .
C40 C41 C46 121.0(3) .
C42 C41 C40 119.1(3) .
C42 C41 C46 119.8(3) .
C21 C24 H24A 109.5 .
C21 C24 H24B 109.5 .
C21 C24 H24C 109.5 .
H24A C24 H24B 109.5 .
H24A C24 H24C 109.5 .
H24B C24 H24C 109.5 .
C7 C12 C15 120.8(3) .
C11 C12 C7 118.5(4) .
C11 C12 C15 120.7(4) .
C36 C35 H35 118.8 .
C34 C35 C36 122.5(4) .
C34 C35 H35 118.8 .
C45 C44 H44 118.9 .
C45 C44 C43 122.1(4) .
C43 C44 H44 118.9 .
C21 C20 H20 118.6 .
C19 C20 C21 122.9(4) .
C19 C20 H20 118.6 .
C41 C42 H42 118.8 .
C43 C42 C41 122.3(4) .
C43 C42 H42 118.8 .
C44 C43 C47 120.9(4) .
C42 C43 C44 118.0(4) .
C42 C43 C47 121.0(4) .
C18 C19 C23 120.8(4) .
C20 C19 C18 117.7(3) .
C20 C19 C23 121.5(4) .
C7 C8 C9 118.7(4) .
C7 C8 C13 121.1(3) .
C9 C8 C13 120.2(4) .
C41 C46 H46A 109.5 .
C41 C46 H46B 109.5 .
C41 C46 H46C 109.5 .
H46A C46 H46B 109.5 .
H46A C46 H46C 109.5 .
H46B C46 H46C 109.5 .
C9 C10 C14 120.2(5) .
C11 C10 C9 118.3(4) .
C11 C10 C14 121.5(5) .
C36 C39 H39A 109.5 .
C36 C39 H39B 109.5 .
C36 C39 H39C 109.5 .
H39A C39 H39B 109.5 .
H39A C39 H39C 109.5 .
H39B C39 H39C 109.5 .
C8 C9 H9 118.8 .
C10 C9 C8 122.3(4) .
C10 C9 H9 118.8 .
C12 C11 H11 119.0 .
C10 C11 C12 122.0(4) .
C10 C11 H11 119.0 .
C32 C37 H37A 109.5 .
C32 C37 H37B 109.5 .
C32 C37 H37C 109.5 .
H37A C37 H37B 109.5 .
H37A C37 H37C 109.5 .
H37B C37 H37C 109.5 .
C34 C38 H38A 109.5 .
C34 C38 H38B 109.5 .
C34 C38 H38C 109.5 .
H38A C38 H38B 109.5 .
H38A C38 H38C 109.5 .
H38B C38 H38C 109.5 .
C12 C15 H15A 109.5 .
C12 C15 H15B 109.5 .
C12 C15 H15C 109.5 .
H15A C15 H15B 109.5 .
H15A C15 H15C 109.5 .
H15B C15 H15C 109.5 .
C19 C23 H23A 109.5 .
C19 C23 H23B 109.5 .
C19 C23 H23C 109.5 .
H23A C23 H23B 109.5 .
H23A C23 H23C 109.5 .
H23B C23 H23C 109.5 .
C10 C14 H14A 109.5 .
C10 C14 H14B 109.5 .
C10 C14 H14C 109.5 .
H14A C14 H14B 109.5 .
H14A C14 H14C 109.5 .
H14B C14 H14C 109.5 .
C8 C13 H13A 109.5 .
C8 C13 H13B 109.5 .
C8 C13 H13C 109.5 .
H13A C13 H13B 109.5 .
H13A C13 H13C 109.5 .
H13B C13 H13C 109.5 .
C43 C47 H47A 109.5 .
C43 C47 H47B 109.5 .
C43 C47 H47C 109.5 .
H47A C47 H47B 109.5 .
H47A C47 H47C 109.5 .
H47B C47 H47C 109.5 .
C49 O1 C49 180.0 2
C49B O1 C49B 180.0 2
H50A C50 H50B 109.5 .
H50A C50 H50C 109.5 .
H50B C50 H50C 109.5 .
H50D C50 H50E 109.5 .
H50D C50 H50F 109.5 .
H50E C50 H50F 109.5 .
C49 C50 H50A 109.5 .
C49 C50 H50B 109.5 .
C49 C50 H50C 109.5 .
C49B C50 H50D 109.5 .
C49B C50 H50E 109.5 .
C49B C50 H50F 109.5 .
O1 C49 C50 125(2) .
O1 C49 H49A 106.1 .
O1 C49 H49B 106.1 .
C50 C49 H49A 106.1 .
C50 C49 H49B 106.1 .
H49A C49 H49B 106.3 .
O1 C49B C50 126(2) .
O1 C49B H49C 105.7 .
O1 C49B H49D 105.7 .
C50 C49B H49C 105.7 .
C50 C49B H49D 105.7 .
H49C C49B H49D 106.2 .

loop_
_geom_bond_atom_site_label_1
_geom_bond_atom_site_label_2
_geom_bond_distance
_geom_bond_site_symmetry_2
Sn1 Cl1 2.4115(12) .
Sn1 N1 2.299(3) .
Sn1 N3 2.265(3) .
N2 N1 1.310(4) .
N2 N3 1.303(4) .
N1 C1 1.414(4) .
N3 C25 1.411(4) .
C6 C1 1.404(4) .
C6 C16 1.502(5) .
C6 C5 1.397(4) .
C29 H29 0.9500 .
C29 C30 1.385(5) .
C29 C28 1.368(5) .
C1 C2 1.401(5) .
C30 C25 1.413(5) .
C30 C40 1.485(5) .
C25 C26 1.398(5) .
C2 C3 1.390(5) .
C2 C7 1.500(4) .
C27 H27 0.9500 .
C27 C26 1.394(5) .
C27 C28 1.383(5) .
C26 C31 1.498(5) .
C40 C45 1.411(5) .
C40 C41 1.407(5) .
C21 C16 1.397(5) .
C21 C24 1.499(5) .
C21 C20 1.399(5) .
C16 C17 1.400(5) .
C4 H4 0.9500 .
C4 C3 1.378(5) .
C4 C5 1.384(5) .
C31 C32 1.389(5) .
C31 C36 1.408(5) .
C17 C22 1.501(5) .
C17 C18 1.406(5) .
C45 C48 1.508(5) .
C45 C44 1.377(5) .
C3 H3 0.9500 .
C28 H28 0.9500 .
C32 C33 1.386(5) .
C32 C37 1.511(5) .
C5 H5 0.9500 .
C36 C35 1.390(5) .
C36 C39 1.498(6) .
C22 H22A 0.9800 .
C22 H22B 0.9800 .
C22 H22C 0.9800 .
C7 C12 1.407(5) .
C7 C8 1.391(5) .
C18 H18 0.9500 .
C18 C19 1.377(6) .
C33 H33 0.9500 .
C33 C34 1.392(5) .
C34 C35 1.373(6) .
C34 C38 1.505(6) .
C48 H48A 0.9800 .
C48 H48B 0.9800 .
C48 H48C 0.9800 .
C41 C42 1.382(6) .
C41 C46 1.516(5) .
C24 H24A 0.9800 .
C24 H24B 0.9800 .
C24 H24C 0.9800 .
C12 C11 1.399(5) .
C12 C15 1.501(6) .
C35 H35 0.9500 .
C44 H44 0.9500 .
C44 C43 1.385(5) .
C20 H20 0.9500 .
C20 C19 1.376(6) .
C42 H42 0.9500 .
C42 C43 1.380(6) .
C43 C47 1.513(6) .
C19 C23 1.512(6) .
C8 C9 1.394(5) .
C8 C13 1.495(6) .
C46 H46A 0.9800 .
C46 H46B 0.9800 .
C46 H46C 0.9800 .
C10 C9 1.377(7) .
C10 C11 1.372(6) .
C10 C14 1.511(6) .
C39 H39A 0.9800 .
C39 H39B 0.9800 .
C39 H39C 0.9800 .
C9 H9 0.9500 .
C11 H11 0.9500 .
C37 H37A 0.9800 .
C37 H37B 0.9800 .
C37 H37C 0.9800 .
C38 H38A 0.9800 .
C38 H38B 0.9800 .
C38 H38C 0.9800 .
C15 H15A 0.9800 .
C15 H15B 0.9800 .
C15 H15C 0.9800 .
C23 H23A 0.9800 .
C23 H23B 0.9800 .
C23 H23C 0.9800 .
C14 H14A 0.9800 .
C14 H14B 0.9800 .
C14 H14C 0.9800 .
C13 H13A 0.9800 .
C13 H13B 0.9800 .
C13 H13C 0.9800 .
C47 H47A 0.9800 .
C47 H47B 0.9800 .
C47 H47C 0.9800 .
O1 C49 1.269(18) 2
O1 C49 1.269(18) .
O1 C49B 1.246(19) .
O1 C49B 1.246(19) 2
C50 H50A 0.9800 .
C50 H50B 0.9800 .
C50 H50C 0.9800 .
C50 H50D 0.9800 .
C50 H50E 0.9800 .
C50 H50F 0.9800 .
C50 C49 1.32(2) .
C50 C49B 1.328(19) .
C49 H49A 0.9900 .
C49 H49B 0.9900 .
C49B H49C 0.9900 .
C49B H49D 0.9900 .
